data_4002546
loop_
_publ_author_name
'Boulahya, K.'
'Parras, M.'
'Gonzalez-Calbet, J.M.'
'Martinez, J.L.'

_publ_section_title
;
 Synthesis, structural characterization and magnetic study of Sr4 Mn2 Co
 O9
;
_journal_name_full 'Chemistry of Materials (1,1989-)'
_journal_page_first 3537
_journal_page_last 3542
_journal_volume 15
_journal_year 2003
_chemical_formula_sum 'Co Mn2 O9 Sr4'
_chemical_name_systematic 'Sr4 Mn2 Co O9'
_space_group_IT_number 150
_symmetry_space_group_name_Hall 'P 3 2"'
_symmetry_space_group_name_H-M 'P 3 2 1'
_cell_angle_alpha 90
_cell_angle_beta 90
_cell_angle_gamma 120
_cell_formula_units_Z 3
_cell_length_a 9.5852
_cell_length_b 9.5852
_cell_length_c 7.8266
_cell_volume 622.739
_citation_journal_id_ASTM CMATEX
_cod_data_source_file Boulahya_CMATEX_2003_702.cif
_cod_data_source_block Co1Mn2O9Sr4
_cod_original_cell_volume 622.7391
_cod_original_formula_sum 'Co1 Mn2 O9 Sr4'
_cod_database_code 4002546

loop_
_symmetry_equiv_pos_as_xyz
x,y,z
-y,x-y,z
-x+y,-x,z
y,x,-z
-x,-x+y,-z
x-y,-y,-z

loop_
_atom_site_label
_atom_site_type_symbol
_atom_site_fract_x
_atom_site_fract_y
_atom_site_fract_z
_atom_site_occupancy
_atom_site_U_iso_or_equiv
O2 O-2 0.652 0.178 0.456 1 0.0
O5 O-2 -0.035 0.148 0.303 1 0.0
Sr3 Sr+2 0.327 0 0 1 0.0
O3 O-2 0.835 0 0 1 0.0
Sr1 Sr+2 0.0242 0.6902 0.249 1 0.0
O1 O-2 0.49 0.653 0.25 1 0.0
Co1 Co+2 0 0 0.5 1 0.0
O4 O-2 0.66 0.193 0.089 1 0.0
Sr2 Sr+2 0.345 0 0.5 1 0.0
Co2 Co+2 0.3333 0.6667 0.721 1 0.0
Mn1 Mn+4 0 0 0.165 1 0.0
Mn3 Mn+4 0.3333 0.6667 0.377 1 0.0
Mn2 Mn+4 0.3333 0.6667 0.069 1 0.0
